data_2243049
loop_
_publ_author_name
'Rickaby, Kirstie A.'
'Slawin, Alexandra M. Z.'
'Harrison, William T. A.'

_publ_section_title
;
 Syntheses and structures of piperazin-1-ium <i>A</i>Br~2~ (<i>A</i> = Cs
 or Rb): hybrid solids containing `curtain wall' layers of face- and
 edge-sharing <i>A</i>Br~6~ trigonal prisms
;
_journal_coeditor_code SU5506
_journal_issue 8
_journal_name_full 'Acta Crystallographica Section E'
_journal_page_first 1249
_journal_page_last 1252
_journal_paper_doi 10.1107/S2056989019010375
_journal_volume 75
_journal_year 2019
_chemical_formula_iupac '(C4 H11 N2) [Rb Br2]'
_chemical_formula_moiety 'C4 H11 N2 +, Rb Br2 -'
_chemical_formula_sum 'C4 H11 Br2 N2 Rb'
_chemical_formula_weight 332.44
_chemical_name_systematic
;
Poly[piperazin-1-ium [di-\m-bromido-rubidium]]
;
_space_group_crystal_system orthorhombic
_space_group_IT_number 57
_space_group_name_Hall '-P 2c 2b'
_space_group_name_H-M_alt 'P b c m'
_symmetry_space_group_name_Hall '-P 2c 2b'
_symmetry_space_group_name_H-M 'P b c m'
_atom_sites_solution_hydrogens mixed
_atom_sites_solution_primary direct
_audit_creation_method SHELXL-2018/3
_cell_angle_alpha 90
_cell_angle_beta 90
_cell_angle_gamma 90
_cell_formula_units_Z 4
_cell_length_a 4.4675(13)
_cell_length_b 23.036(7)
_cell_length_c 9.021(3)
_cell_measurement_reflns_used 1939
_cell_measurement_temperature 93(2)
_cell_measurement_theta_max 27.5
_cell_measurement_theta_min 2.9
_cell_volume 928.4(5)
_computing_cell_refinement
;
CrystalClear (Rigaku, 2013)
;
_computing_data_collection
;
CrystalClear (Rigaku, 2013)
;
_computing_data_reduction
;
CrystalClear (Rigaku, 2013)
;
_computing_molecular_graphics
;
ORTEP-3 for Windows (Farrugia, 2012) and ATOMS (Shape Software,
2005)
;
_computing_publication_material
;
publCIF (Westrip, 2010)
;
_computing_structure_refinement
;
SHELXL2018 (Sheldrick, 2015)
;
_computing_structure_solution
;
SHELXS97 (Sheldrick, 2008)
;
_diffrn_ambient_temperature 93(2)
_diffrn_measured_fraction_theta_full 0.999
_diffrn_measured_fraction_theta_max 0.999
_diffrn_measurement_device_type 'Rigaku Pilatus 200K CCD'
_diffrn_measurement_method \w
_diffrn_radiation_type MoK\a
_diffrn_radiation_wavelength 0.71073
_diffrn_reflns_av_R_equivalents 0.0863
_diffrn_reflns_av_unetI/netI 0.0308
_diffrn_reflns_limit_h_max 5
_diffrn_reflns_limit_h_min -5
_diffrn_reflns_limit_k_max 25
_diffrn_reflns_limit_k_min -27
_diffrn_reflns_limit_l_max 10
_diffrn_reflns_limit_l_min -10
_diffrn_reflns_number 11351
_diffrn_reflns_theta_full 25.242
_diffrn_reflns_theta_max 25.328
_diffrn_reflns_theta_min 2.868
_diffrn_source 'rotating anode'
_exptl_absorpt_coefficient_mu 13.870
_exptl_absorpt_correction_T_max 1.000
_exptl_absorpt_correction_T_min 0.597
_exptl_absorpt_correction_type multi-scan
_exptl_absorpt_process_details
;
(CrystalClear; Rigaku, 2013)
;
_exptl_crystal_colour colourless
_exptl_crystal_density_diffrn 2.378
_exptl_crystal_description rod
_exptl_crystal_F_000 624
_exptl_crystal_size_max 0.200
_exptl_crystal_size_mid 0.050
_exptl_crystal_size_min 0.050
_refine_diff_density_max 0.742
_refine_diff_density_min -0.469
_refine_ls_extinction_method none
_refine_ls_goodness_of_fit_ref 0.944
_refine_ls_hydrogen_treatment constr
_refine_ls_matrix_type full
_refine_ls_number_parameters 48
_refine_ls_number_reflns 908
_refine_ls_number_restraints 0
_refine_ls_restrained_S_all 0.944
_refine_ls_R_factor_all 0.0283
_refine_ls_R_factor_gt 0.0228
_refine_ls_shift/su_max 0.000
_refine_ls_shift/su_mean 0.000
_refine_ls_structure_factor_coef Fsqd
_refine_ls_weighting_details 'w=1/[\s^2^(Fo^2^)+(0.0360P)^2^] where P=(Fo^2^+2Fc^2^)/3'
_refine_ls_weighting_scheme calc
_refine_ls_wR_factor_gt 0.0561
_refine_ls_wR_factor_ref 0.0572
_reflns_number_gt 771
_reflns_number_total 908
_reflns_threshold_expression 'I > 2\s(I)'
_cod_data_source_file su5506sup1.cif
_cod_data_source_block II
_cod_database_code 2243049
_shelx_space_group_comment
;
The symmetry employed for this shelxl refinement is uniquely defined
by the following loop, which should always be used as a source of
symmetry information in preference to the above space-group names.
They are only intended as comments.
;
_shelx_estimated_absorpt_t_min 0.168
_shelx_estimated_absorpt_t_max 0.544

loop_
_space_group_symop_operation_xyz
'x, y, z'
'-x, -y, z+1/2'
'x, -y+1/2, -z'
'-x, y+1/2, -z+1/2'
'-x, -y, -z'
'x, y, -z-1/2'
'-x, y-1/2, z'
'x, -y-1/2, z-1/2'

loop_
_atom_site_type_symbol
_atom_site_label
_atom_site_fract_x
_atom_site_fract_y
_atom_site_fract_z
_atom_site_U_iso_or_equiv
_atom_site_adp_type
_atom_site_calc_flag
_atom_site_occupancy
Rb Rb1 0.02991(9) 0.30763(2) 0.250000 0.01411(14) Uani d 1
Br Br1 0.52893(9) 0.42482(2) 0.250000 0.01792(15) Uani d 1
Br Br2 0.53856(10) 0.250000 0.000000 0.02184(16) Uani d 1
C C1 0.0103(9) 0.56211(19) 0.3859(5) 0.0433(13) Uani d 1
H H1A -0.150237 0.532584 0.391919 0.052 Uiso calc 1
H H1B 0.138441 0.558250 0.474894 0.052 Uiso calc 1
C C2 -0.1233(9) 0.62095(17) 0.3812(4) 0.0371(10) Uani d 1
H H2A -0.247265 0.627233 0.470786 0.045 Uiso calc 1
H H2B 0.037661 0.650481 0.380468 0.045 Uiso calc 1
N N1 0.1926(10) 0.55235(19) 0.250000 0.0490(17) Uani d 1
H H1N 0.264148 0.515363 0.250000 0.059 Uiso calc 1
H H2N 0.351831 0.577000 0.250001 0.059 Uiso calc 1
N N2 -0.3067(9) 0.62729(18) 0.250000 0.0358(12) Uani d 1
H H3N -0.409568 0.662828 0.250000 0.043 Uiso d 1

loop_
_atom_site_aniso_label
_atom_site_aniso_U_11
_atom_site_aniso_U_22
_atom_site_aniso_U_33
_atom_site_aniso_U_12
_atom_site_aniso_U_13
_atom_site_aniso_U_23
Rb1 0.0154(2) 0.0163(3) 0.0106(2) -0.00032(16) 0.000 0.000
Br1 0.0178(3) 0.0145(3) 0.0215(3) 0.00069(17) 0.000 0.000
Br2 0.0161(3) 0.0330(3) 0.0165(3) 0.000 0.000 -0.01151(19)
C1 0.050(3) 0.045(3) 0.035(2) -0.027(2) -0.031(2) 0.024(2)
C2 0.047(2) 0.038(2) 0.027(2) -0.024(2) 0.020(2) -0.0183(18)
N1 0.018(2) 0.010(2) 0.118(6) 0.0018(18) 0.000 0.000
N2 0.020(2) 0.018(2) 0.070(4) 0.0028(18) 0.000 0.000

loop_
_atom_type_symbol
_atom_type_description
_atom_type_scat_dispersion_real
_atom_type_scat_dispersion_imag
_atom_type_scat_source
C C 0.0033 0.0016 'International Tables Vol C Tables 4.2.6.8 and 6.1.1.4'
H H 0.0000 0.0000 'International Tables Vol C Tables 4.2.6.8 and 6.1.1.4'
N N 0.0061 0.0033 'International Tables Vol C Tables 4.2.6.8 and 6.1.1.4'
Br Br -0.2901 2.4595 'International Tables Vol C Tables 4.2.6.8 and 6.1.1.4'
Rb Rb -0.9393 2.9676 'International Tables Vol C Tables 4.2.6.8 and 6.1.1.4'

loop_
_geom_angle_atom_site_label_1
_geom_angle_atom_site_label_2
_geom_angle_atom_site_label_3
_geom_angle_site_symmetry_1
_geom_angle_site_symmetry_3
_geom_angle
Br2 Rb1 Br2 1_455 6_456 82.64(3)
Br2 Rb1 Br2 1_455 . 80.96(2)
Br2 Rb1 Br2 6_456 . 134.60(2)
Br2 Rb1 Br2 1_455 6_556 134.60(2)
Br2 Rb1 Br2 6_456 6_556 80.96(2)
Br2 Rb1 Br2 . 6_556 81.19(3)
Br2 Rb1 Br1 1_455 . 135.144(12)
Br2 Rb1 Br1 6_456 . 135.143(12)
Br2 Rb1 Br1 . . 82.98(2)
Br2 Rb1 Br1 6_556 . 82.984(19)
Br2 Rb1 Br1 1_455 1_455 83.63(2)
Br2 Rb1 Br1 6_456 1_455 83.63(2)
Br2 Rb1 Br1 . 1_455 135.505(12)
Br2 Rb1 Br1 6_556 1_455 135.505(13)
Br1 Rb1 Br1 . 1_455 79.21(3)
Rb1 Br1 Rb1 . 1_655 79.21(3)
Rb1 Br2 Rb1 1_655 3_655 100.02(3)
Rb1 Br2 Rb1 1_655 3 179.021(14)
Rb1 Br2 Rb1 3_655 3 80.96(2)
Rb1 Br2 Rb1 1_655 . 80.96(2)
Rb1 Br2 Rb1 3_655 . 179.021(14)
Rb1 Br2 Rb1 3 . 98.06(3)
C2 C1 N1 . . 109.6(3)
C2 C1 H1A . . 109.8
N1 C1 H1A . . 109.8
C2 C1 H1B . . 109.8
N1 C1 H1B . . 109.8
H1A C1 H1B . . 108.2
N2 C2 C1 . . 110.1(3)
N2 C2 H2A . . 109.6
C1 C2 H2A . . 109.6
N2 C2 H2B . . 109.6
C1 C2 H2B . . 109.6
H2A C2 H2B . . 108.2
C1 N1 C1 . 6_556 110.8(4)
C1 N1 H1N . . 109.5
C1 N1 H1N 6_556 . 109.5
C1 N1 H2N . . 109.5
C1 N1 H2N 6_556 . 109.5
H1N N1 H2N . . 108.1
C2 N2 C2 . 6_556 109.8(4)
C2 N2 H3N . . 111.4
C2 N2 H3N 6_556 . 111.4

loop_
_geom_bond_atom_site_label_1
_geom_bond_atom_site_label_2
_geom_bond_site_symmetry_2
_geom_bond_distance
_geom_bond_publ_flag
Rb1 Br2 1_455 3.4157(8) y
Rb1 Br2 6_456 3.4157(8) ?
Rb1 Br2 . 3.4659(8) y
Rb1 Br2 6_556 3.4659(8) ?
Rb1 Br1 . 3.5013(9) y
Rb1 Br1 1_455 3.5068(9) y
C1 C2 . 1.482(6) ?
C1 N1 . 1.489(5) ?
C1 H1A . 0.9900 ?
C1 H1B . 0.9900 ?
C2 N2 . 1.447(5) ?
C2 H2A . 0.9900 ?
C2 H2B . 0.9900 ?
N1 H1N . 0.9100 ?
N1 H2N . 0.9100 ?
N2 H3N . 0.9389 ?

loop_
_geom_hbond_atom_site_label_D
_geom_hbond_atom_site_label_H
_geom_hbond_atom_site_label_A
_geom_hbond_site_symmetry_A
_geom_hbond_distance_DH
_geom_hbond_distance_HA
_geom_hbond_distance_DA
_geom_hbond_angle_DHA
_geom_hbond_publ_flag
N1 H2N N2 1_655 0.91 1.92 2.825(6) 179 yes
N1 H1N Br1 . 0.91 2.40 3.300(4) 171 yes
N2 H3N Br2 2_565 0.94 3.07 3.762(3) 131 yes
N2 H3N Br2 5_565 0.94 3.07 3.762(3) 131 yes

loop_
_geom_torsion_atom_site_label_1
_geom_torsion_atom_site_label_2
_geom_torsion_atom_site_label_3
_geom_torsion_atom_site_label_4
_geom_torsion_site_symmetry_4
_geom_torsion
N1 C1 C2 N2 . 58.4(4)
C2 C1 N1 C1 6_556 -55.3(5)
C1 C2 N2 C2 6_556 -62.1(5)

_cod_database_fobs_code 2243049
